data_7244557
loop_
_publ_author_name
'Finko, Alexander V.'
'Sokolov, Anatolii I.'
'Guk, Dmitry A.'
'Tafeenko, Victor A.'
'Moiseeva, Anna A.'
'Skvortsov, Dmitry A.'
'Stomakhin, Andrei A.'
'Beloglazkin, Andrei A.'
'Borisov, Roman S.'
'Pergushov, Vladimir I.'
'Melnikov, Mikhail Ya.'
'Zyk, Nikolay V.'
'Majouga, Alexander G.'
'Beloglazkina, Elena K.'

_publ_section_title
;
 Copper coordination compounds with
 (5Z,5Z&#x2032;)-2,2&#x2032;-(alkane-\a,\w-diyldiselenyl)-bis-5-(2-pyridylmethylene)-3,5-dihydro-4H-imidazol-4-ones.
 Comparison with sulfur analogue
;
_journal_issue 12
_journal_name_full 'RSC Advances'
_journal_page_first 7133
_journal_page_last 7148
_journal_paper_doi 10.1039/D1RA08995A
_journal_volume 12
_journal_year 2022
_chemical_formula_moiety 'C32 H18 Cl3 Cu N6 O6 Se2, C2 H3 N'
_chemical_formula_sum 'C34 H21 Cl3 Cu N7 O6 Se2'
_chemical_formula_weight 951.39
_space_group_crystal_system monoclinic
_space_group_IT_number 14
_space_group_name_Hall '-P 2ybc'
_space_group_name_H-M_alt 'P 1 21/c 1'
_atom_sites_solution_hydrogens geom
_audit_creation_method SHELXL-2016/6
_audit_update_record
;
2021-11-30 deposited with the CCDC.	2022-02-11 downloaded from the CCDC.
;
_cell_angle_alpha 90
_cell_angle_beta 93.899(4)
_cell_angle_gamma 90
_cell_formula_units_Z 4
_cell_length_a 8.1846(4)
_cell_length_b 13.6156(7)
_cell_length_c 33.9630(10)
_cell_measurement_reflns_used 11335
_cell_measurement_temperature 295(2)
_cell_measurement_theta_max 66.67
_cell_measurement_theta_min 3.67
_cell_volume 3776.0(3)
_computing_structure_refinement 'SHELXL-2016/6 (Sheldrick, 2016)'
_diffrn_ambient_temperature 295
_diffrn_detector Pilatus100K
_diffrn_detector_area_resol_mean 5.81
_diffrn_detector_type STOE
_diffrn_measured_fraction_theta_full 0.838
_diffrn_measured_fraction_theta_max 0.838
_diffrn_measurement_device_type STOE
_diffrn_radiation_collimation 'focusing mirrors'
_diffrn_radiation_monochromator none
_diffrn_radiation_polarisn_norm 0
_diffrn_radiation_type 'Cu K\a'
_diffrn_radiation_wavelength 1.54186
_diffrn_reflns_av_unetI/netI 0.2227
_diffrn_reflns_Laue_measured_fraction_full 0.838
_diffrn_reflns_Laue_measured_fraction_max 0.838
_diffrn_reflns_limit_h_max 4
_diffrn_reflns_limit_h_min -9
_diffrn_reflns_limit_k_max 16
_diffrn_reflns_limit_k_min -16
_diffrn_reflns_limit_l_max 40
_diffrn_reflns_limit_l_min -40
_diffrn_reflns_number 12034
_diffrn_reflns_point_group_measured_fraction_full 0.838
_diffrn_reflns_point_group_measured_fraction_max 0.838
_diffrn_reflns_theta_full 66.780
_diffrn_reflns_theta_max 66.780
_diffrn_reflns_theta_min 2.608
_diffrn_source 'Cu GeniX 3D'
_diffrn_source_current 0.600
_diffrn_source_power 0.030
_diffrn_source_voltage 50
_exptl_absorpt_coefficient_mu 5.434
_exptl_absorpt_correction_T_max 0.706
_exptl_absorpt_correction_T_min 0.403
_exptl_absorpt_correction_type multi-scan
_exptl_absorpt_process_details
;
[c.f. r.h. blessing, acta cryst. (1995), a51, 33-38]
;
_exptl_crystal_colour RED
_exptl_crystal_density_diffrn 1.674
_exptl_crystal_description BLOCK
_exptl_crystal_F_000 1880
_exptl_crystal_size_max .15
_exptl_crystal_size_mid .11
_exptl_crystal_size_min .05
_refine_diff_density_max 1.354
_refine_diff_density_min -1.131
_refine_diff_density_rms 0.184
_refine_ls_extinction_method none
_refine_ls_goodness_of_fit_ref 0.837
_refine_ls_hydrogen_treatment constr
_refine_ls_matrix_type full
_refine_ls_number_parameters 480
_refine_ls_number_reflns 12034
_refine_ls_number_restraints 18
_refine_ls_restrained_S_all 0.837
_refine_ls_R_factor_all 0.1701
_refine_ls_R_factor_gt 0.0931
_refine_ls_shift/su_max 0.001
_refine_ls_shift/su_mean 0.000
_refine_ls_structure_factor_coef Fsqd
_refine_ls_weighting_details 'w=1/[\s^2^(Fo^2^)+(0.1190P)^2^] where P=(Fo^2^+2Fc^2^)/3'
_refine_ls_weighting_scheme calc
_refine_ls_wR_factor_gt 0.2189
_refine_ls_wR_factor_ref 0.2448
_reflns_Friedel_coverage 0.000
_reflns_number_gt 4591
_reflns_number_total 12034
_reflns_threshold_expression 'I > 2\s(I)'
_cod_data_source_file d1ra08995a2.cif
_cod_data_source_block dg4clsex2
_cod_original_sg_symbol_H-M 'P 21/c'
_cod_database_code 7244557
_shelx_shelxl_version_number 2016/6
_shelx_space_group_comment
;
The symmetry employed for this shelxl refinement is uniquely defined
by the following loop, which should always be used as a source of
symmetry information in preference to the above space-group names.
They are only intended as comments.
;

loop_
_space_group_symop_operation_xyz
'x, y, z'
'-x, y+1/2, -z+1/2'
'-x, -y, -z'
'x, -y-1/2, z-1/2'

loop_
_atom_site_label
_atom_site_type_symbol
_atom_site_fract_x
_atom_site_fract_y
_atom_site_fract_z
_atom_site_U_iso_or_equiv
_atom_site_adp_type
_atom_site_occupancy
_atom_site_site_symmetry_order
_atom_site_calc_flag
_atom_site_refinement_flags_posn
_atom_site_refinement_flags_adp
_atom_site_refinement_flags_occupancy
_atom_site_disorder_assembly
_atom_site_disorder_group
Cu1 Cu 0.7637(4) 0.4226(2) 0.34211(6) 0.0479(8) Uani 1 1 d . . . . .
Se1A Se 0.4046(3) 0.60708(18) 0.36210(5) 0.0566(7) Uani 1 1 d . . . . .
Cl2A Cl 0.0633(9) 0.8277(6) 0.50041(17) 0.116(3) Uani 1 1 d . . . . .
O1A O 0.7769(16) 0.5714(11) 0.4876(3) 0.063(4) Uani 1 1 d . . . . .
N1A N 0.706(2) 0.5059(12) 0.3866(3) 0.048(4) Uani 1 1 d . . . . .
N2A N 0.5840(17) 0.5912(11) 0.4354(3) 0.043(4) Uani 1 1 d . . . . .
N3A N 1.0131(18) 0.4117(13) 0.3633(3) 0.054(4) Uani 1 1 d . . . . .
C2A C 0.574(3) 0.5616(15) 0.3952(4) 0.055(6) Uani 1 1 d . . . . .
C3A C 0.733(2) 0.5585(14) 0.4540(4) 0.047(5) Uani 1 1 d . . . . .
C4A C 0.811(2) 0.5020(13) 0.4230(4) 0.036(4) Uani 1 1 d . . . . .
C5A C 0.954(2) 0.4571(15) 0.4293(4) 0.050(5) Uani 1 1 d . . . . .
H5A H 0.998006 0.457981 0.455243 0.059 Uiso 1 1 calc R U . . .
C6A C 1.055(3) 0.4058(15) 0.4010(4) 0.054(5) Uani 1 1 d . . . . .
C7A C 1.191(3) 0.3549(17) 0.4168(5) 0.071(7) Uani 1 1 d . . . . .
H7A H 1.218242 0.353876 0.443877 0.085 Uiso 1 1 calc R U . . .
C8A C 1.282(3) 0.3078(17) 0.3918(5) 0.071(7) Uani 1 1 d . . . . .
H8A H 1.371929 0.271205 0.401532 0.086 Uiso 1 1 calc R U . . .
C9A C 1.247(3) 0.3124(17) 0.3529(5) 0.064(6) Uani 1 1 d . . . . .
H9A H 1.306448 0.276402 0.335539 0.077 Uiso 1 1 calc R U . . .
C10A C 1.117(3) 0.3728(16) 0.3388(4) 0.069(7) Uani 1 1 d . . . . .
H10A H 1.102410 0.386067 0.311938 0.083 Uiso 1 1 calc R U . . .
C11A C 0.460(2) 0.6502(15) 0.4537(4) 0.042(5) Uani 1 1 d . . . . .
C12A C 0.309(3) 0.608(2) 0.4564(6) 0.080(7) Uani 1 1 d . . . . .
H12A H 0.290585 0.543136 0.448487 0.096 Uiso 1 1 calc R U . . .
C13A C 0.185(3) 0.663(2) 0.4712(6) 0.087(9) Uani 1 1 d . . . . .
H13A H 0.081292 0.636201 0.473147 0.104 Uiso 1 1 calc R U . . .
C14A C 0.213(3) 0.755(2) 0.4823(5) 0.067(7) Uani 1 1 d . . . . .
C15A C 0.374(3) 0.8002(18) 0.4832(6) 0.074(7) Uani 1 1 d . . . . .
H15A H 0.393539 0.862986 0.493239 0.089 Uiso 1 1 calc R U . . .
C16A C 0.500(3) 0.7419(16) 0.4675(5) 0.071(7) Uani 1 1 d . . . . .
H16A H 0.606250 0.765834 0.466810 0.085 Uiso 1 1 calc R U . . .
C17A C 0.480(2) 0.5667(14) 0.3133(4) 0.048(5) Uani 1 1 d . U . . .
Cl1 Cl 0.7644(7) -0.1195(4) 0.26799(11) 0.0537(13) Uani 1 1 d . . . . .
O2 O 0.812(3) -0.0223(11) 0.2557(4) 0.103(7) Uani 1 1 d . . . . .
O3 O 0.734(3) -0.1223(12) 0.3082(3) 0.104(6) Uani 1 1 d . . . . .
O4 O 0.899(2) -0.1838(13) 0.2623(5) 0.095(5) Uani 1 1 d . . . . .
O5 O 0.635(2) -0.1577(13) 0.2412(5) 0.117(7) Uani 1 1 d . . . . .
Se1B Se 0.6991(3) 0.59670(18) 0.24899(5) 0.0694(8) Uani 1 1 d . . . . .
Cl2B Cl 0.7291(9) 0.5641(5) 0.05463(12) 0.102(2) Uani 1 1 d . . . . .
O1B O 0.7519(17) 0.2454(9) 0.2023(3) 0.052(3) Uani 1 1 d . . . . .
N1B N 0.7341(19) 0.4067(11) 0.2841(3) 0.045(4) Uani 1 1 d . . . . .
N2B N 0.7403(18) 0.4101(11) 0.2176(3) 0.043(4) Uani 1 1 d . . . . .
N3B N 0.7186(17) 0.2751(11) 0.3578(3) 0.041(4) Uani 1 1 d . . . . .
C2B C 0.728(2) 0.4591(12) 0.2514(4) 0.043(5) Uani 1 1 d . . . . .
C3B C 0.751(2) 0.3105(15) 0.2274(4) 0.044(4) Uani 1 1 d . U . . .
C4B C 0.746(2) 0.3022(14) 0.2687(4) 0.043(4) Uani 1 1 d . . . . .
C5B C 0.744(3) 0.2215(14) 0.2883(5) 0.055(5) Uani 1 1 d . . . . .
H5B H 0.751446 0.165314 0.272961 0.066 Uiso 1 1 calc R U . . .
C6B C 0.731(2) 0.2026(14) 0.3298(4) 0.045(5) Uani 1 1 d . . . . .
C7B C 0.722(2) 0.1005(14) 0.3421(5) 0.049(5) Uani 1 1 d . . . . .
H7B H 0.724781 0.050072 0.323659 0.058 Uiso 1 1 calc R U . . .
C8B C 0.710(3) 0.0799(19) 0.3810(6) 0.069(6) Uani 1 1 d . . . . .
H8B H 0.700709 0.015013 0.389169 0.082 Uiso 1 1 calc R U . . .
C9B C 0.710(3) 0.1566(19) 0.4089(6) 0.074(7) Uani 1 1 d . . . . .
H9B H 0.711546 0.143682 0.435811 0.088 Uiso 1 1 calc R U . . .
C10B C 0.708(3) 0.2498(18) 0.3949(4) 0.063(7) Uani 1 1 d . . . . .
H10B H 0.698259 0.300158 0.413120 0.075 Uiso 1 1 calc R U . . .
C11B C 0.740(2) 0.4492(13) 0.1781(4) 0.038(5) Uani 1 1 d . . . . .
C12B C 0.855(2) 0.5159(16) 0.1688(5) 0.057(5) Uani 1 1 d . . . . .
H12B H 0.936310 0.537145 0.187397 0.068 Uiso 1 1 calc R U . . .
C13B C 0.847(3) 0.5507(15) 0.1300(5) 0.057(6) Uani 1 1 d . . . . .
H13B H 0.920423 0.598830 0.123111 0.068 Uiso 1 1 calc R U . . .
C14B C 0.737(3) 0.5176(19) 0.1026(4) 0.070(7) Uani 1 1 d . . . . .
C15B C 0.625(3) 0.4493(15) 0.1119(4) 0.055(6) Uani 1 1 d . . . . .
H15B H 0.548421 0.426412 0.092451 0.066 Uiso 1 1 calc R U . . .
C16B C 0.623(2) 0.4141(15) 0.1495(4) 0.053(6) Uani 1 1 d . . . . .
H16B H 0.545152 0.367876 0.155988 0.063 Uiso 1 1 calc R U . . .
C17B C 0.638(3) 0.6202(15) 0.3024(4) 0.061(6) Uani 1 1 d . U . . .
N5 N 0.762(4) 0.802(3) 0.4065(8) 0.167(14) Uani 1 1 d . . . . .
C18 C 0.873(4) 0.777(2) 0.3896(8) 0.091(9) Uani 1 1 d . . . . .
C19 C 1.005(4) 0.743(2) 0.3673(7) 0.112(11) Uani 1 1 d . . . . .
H19A H 0.998955 0.672457 0.364727 0.169 Uiso 1 1 calc R U . . .
H19B H 1.107463 0.760649 0.380645 0.169 Uiso 1 1 calc R U . . .
H19C H 0.995914 0.772054 0.341529 0.169 Uiso 1 1 calc R U . . .

loop_
_atom_site_aniso_label
_atom_site_aniso_U_11
_atom_site_aniso_U_22
_atom_site_aniso_U_33
_atom_site_aniso_U_23
_atom_site_aniso_U_13
_atom_site_aniso_U_12
Cu1 0.0462(19) 0.0473(19) 0.0490(11) -0.0074(12) -0.0055(11) 0.0056(16)
Se1A 0.0440(14) 0.0695(17) 0.0547(9) -0.0084(10) -0.0078(8) 0.0194(14)
Cl2A 0.072(6) 0.155(8) 0.122(4) -0.051(4) 0.011(4) 0.045(6)
O1A 0.053(10) 0.088(12) 0.046(6) -0.008(6) -0.007(5) 0.013(9)
N1A 0.048(12) 0.049(11) 0.043(6) 0.001(7) -0.021(6) -0.012(9)
N2A 0.031(10) 0.051(10) 0.048(6) -0.008(7) 0.003(6) 0.012(9)
N3A 0.032(10) 0.089(14) 0.038(6) 0.002(7) -0.004(6) -0.008(10)
C2A 0.067(16) 0.061(15) 0.036(8) 0.001(8) -0.004(8) -0.014(13)
C3A 0.049(14) 0.068(15) 0.022(7) 0.007(7) -0.004(6) 0.007(11)
C4A 0.021(11) 0.042(12) 0.044(7) 0.009(7) -0.004(6) 0.008(9)
C5A 0.028(12) 0.077(16) 0.042(8) 0.008(8) -0.009(7) -0.007(11)
C6A 0.054(15) 0.048(13) 0.059(9) -0.013(9) 0.012(8) -0.001(13)
C7A 0.08(2) 0.074(17) 0.057(10) 0.013(10) 0.005(10) 0.037(15)
C8A 0.047(16) 0.089(19) 0.080(12) -0.001(12) 0.012(11) 0.024(16)
C9A 0.046(17) 0.066(17) 0.079(12) -0.018(10) 0.003(10) 0.012(14)
C10A 0.088(19) 0.089(19) 0.030(7) 0.004(9) 0.008(9) 0.040(15)
C11A 0.031(12) 0.055(13) 0.042(8) -0.003(8) 0.013(7) 0.004(11)
C12A 0.056(18) 0.08(2) 0.104(14) -0.011(14) 0.025(12) 0.000(18)
C13A 0.019(14) 0.14(3) 0.104(15) -0.053(16) 0.026(11) -0.011(17)
C14A 0.032(16) 0.11(2) 0.060(11) -0.015(12) 0.009(9) 0.020(15)
C15A 0.06(2) 0.058(16) 0.110(14) -0.005(12) 0.048(13) 0.017(15)
C16A 0.08(2) 0.062(17) 0.078(12) -0.008(11) 0.018(11) -0.037(15)
C17A 0.036(9) 0.048(10) 0.055(7) 0.005(7) -0.035(6) 0.012(8)
Cl1 0.047(4) 0.055(3) 0.059(2) -0.001(2) 0.005(2) -0.001(3)
O2 0.17(2) 0.050(11) 0.094(8) 0.030(8) 0.015(10) -0.035(12)
O3 0.149(19) 0.081(14) 0.082(8) 0.017(8) 0.021(10) 0.024(13)
O4 0.035(12) 0.073(13) 0.181(13) 0.004(11) 0.027(10) 0.007(11)
O5 0.084(15) 0.091(15) 0.167(13) 0.018(11) -0.067(11) -0.042(12)
Se1B 0.107(2) 0.0426(14) 0.0600(11) 0.0007(10) 0.0133(11) 0.0053(16)
Cl2B 0.134(7) 0.114(6) 0.061(3) 0.020(3) 0.013(3) -0.007(5)
O1B 0.050(10) 0.044(9) 0.064(6) -0.007(6) 0.008(6) -0.006(8)
N1B 0.053(11) 0.029(9) 0.052(6) -0.001(6) -0.007(6) -0.010(9)
N2B 0.050(11) 0.040(10) 0.037(6) -0.012(6) 0.001(6) -0.006(9)
N3B 0.022(10) 0.053(11) 0.049(7) 0.012(7) 0.002(6) 0.004(8)
C2B 0.062(15) 0.026(11) 0.039(7) -0.004(7) -0.013(7) -0.007(10)
C3B 0.030(9) 0.068(11) 0.034(6) -0.017(7) 0.007(6) 0.008(9)
C4B 0.029(12) 0.029(11) 0.070(10) -0.004(8) -0.007(8) -0.001(10)
C5B 0.057(16) 0.032(12) 0.075(11) -0.002(9) 0.001(10) -0.009(12)
C6B 0.042(14) 0.040(12) 0.053(9) -0.009(8) -0.003(7) -0.011(11)
C7B 0.047(15) 0.028(11) 0.071(10) -0.002(9) 0.001(8) -0.002(10)
C8B 0.039(16) 0.066(18) 0.099(13) 0.004(13) -0.006(10) 0.007(13)
C9B 0.08(2) 0.069(18) 0.076(12) 0.018(12) 0.012(11) 0.006(15)
C10B 0.063(18) 0.084(19) 0.042(9) 0.006(10) 0.012(8) -0.007(13)
C11B 0.021(11) 0.053(13) 0.043(7) -0.022(7) 0.008(7) 0.002(10)
C12B 0.011(11) 0.070(16) 0.091(12) 0.005(11) 0.006(9) 0.002(12)
C13B 0.040(15) 0.050(14) 0.080(12) 0.011(10) 0.003(10) -0.014(12)
C14B 0.066(18) 0.10(2) 0.044(9) 0.013(10) 0.009(9) 0.017(16)
C15B 0.048(16) 0.066(16) 0.052(9) -0.007(9) 0.004(8) -0.005(12)
C16B 0.044(14) 0.073(15) 0.043(8) -0.004(9) 0.015(7) -0.020(12)
C17B 0.062(11) 0.051(11) 0.071(8) 0.002(8) 0.001(8) -0.005(9)
N5 0.09(3) 0.21(4) 0.20(2) 0.04(2) 0.06(2) -0.01(3)
C18 0.05(2) 0.11(3) 0.116(19) 0.052(17) 0.002(14) -0.005(19)
C19 0.07(2) 0.16(3) 0.112(17) 0.012(18) 0.010(16) 0.00(2)

loop_
_atom_type_symbol
_atom_type_description
_atom_type_scat_dispersion_real
_atom_type_scat_dispersion_imag
_atom_type_scat_source
C C 0.0181 0.0091 'International Tables Vol C Tables 4.2.6.8 and 6.1.1.4'
H H 0.0000 0.0000 'International Tables Vol C Tables 4.2.6.8 and 6.1.1.4'
Cl Cl 0.3639 0.7018 'International Tables Vol C Tables 4.2.6.8 and 6.1.1.4'
Cu Cu -1.9646 0.5888 'International Tables Vol C Tables 4.2.6.8 and 6.1.1.4'
N N 0.0311 0.0180 'International Tables Vol C Tables 4.2.6.8 and 6.1.1.4'
O O 0.0492 0.0322 'International Tables Vol C Tables 4.2.6.8 and 6.1.1.4'
Se Se -0.7943 1.1372 'International Tables Vol C Tables 4.2.6.8 and 6.1.1.4'

loop_
_geom_angle_atom_site_label_1
_geom_angle_atom_site_label_2
_geom_angle_atom_site_label_3
_geom_angle
_geom_angle_site_symmetry_1
_geom_angle_site_symmetry_3
_geom_angle_publ_flag
N1A Cu1 N1B 143.7(6) . . ?
N1A Cu1 N3B 107.4(5) . . ?
N1B Cu1 N3B 97.8(5) . . ?
N1A Cu1 N3A 93.1(6) . . ?
N1B Cu1 N3A 112.3(6) . . ?
N3B Cu1 N3A 91.6(6) . . ?
C2A Se1A C17A 99.3(7) . . ?
C2A N1A C4A 105.3(13) . . ?
C2A N1A Cu1 135.8(11) . . ?
C4A N1A Cu1 118.2(12) . . ?
C3A N2A C2A 109.4(14) . . ?
C3A N2A C11A 125.9(12) . . ?
C2A N2A C11A 124.6(15) . . ?
C6A N3A C10A 116.9(16) . . ?
C6A N3A Cu1 121.1(12) . . ?
C10A N3A Cu1 116.9(12) . . ?
N1A C2A N2A 111.8(15) . . ?
N1A C2A Se1A 129.1(11) . . ?
N2A C2A Se1A 118.9(15) . . ?
O1A C3A N2A 125.6(15) . . ?
O1A C3A C4A 130.3(16) . . ?
N2A C3A C4A 104.0(11) . . ?
C5A C4A N1A 128.0(14) . . ?
C5A C4A C3A 122.6(13) . . ?
N1A C4A C3A 109.4(15) . . ?
C4A C5A C6A 129.5(14) . . ?
C4A C5A H5A 115.2 . . ?
C6A C5A H5A 115.2 . . ?
N3A C6A C7A 123.9(17) . . ?
N3A C6A C5A 119.3(18) . . ?
C7A C6A C5A 116.8(14) . . ?
C8A C7A C6A 117.5(17) . . ?
C8A C7A H7A 121.3 . . ?
C6A C7A H7A 121.3 . . ?
C7A C8A C9A 121(2) . . ?
C7A C8A H8A 119.4 . . ?
C9A C8A H8A 119.4 . . ?
C8A C9A C10A 118.3(18) . . ?
C8A C9A H9A 120.9 . . ?
C10A C9A H9A 120.9 . . ?
N3A C10A C9A 121.3(14) . . ?
N3A C10A H10A 119.4 . . ?
C9A C10A H10A 119.4 . . ?
C16A C11A C12A 124(2) . . ?
C16A C11A N2A 119.2(19) . . ?
C12A C11A N2A 116.8(19) . . ?
C11A C12A C13A 119(2) . . ?
C11A C12A H12A 120.7 . . ?
C13A C12A H12A 120.7 . . ?
C14A C13A C12A 120(2) . . ?
C14A C13A H13A 120.0 . . ?
C12A C13A H13A 120.0 . . ?
C13A C14A C15A 123(2) . . ?
C13A C14A Cl2A 122(2) . . ?
C15A C14A Cl2A 115(2) . . ?
C16A C15A C14A 116(2) . . ?
C16A C15A H15A 122.2 . . ?
C14A C15A H15A 122.2 . . ?
C11A C16A C15A 118(2) . . ?
C11A C16A H16A 121.0 . . ?
C15A C16A H16A 121.0 . . ?
C17B C17A Se1A 113.4(12) . . ?
O3 Cl1 O4 107.6(11) . . ?
O3 Cl1 O5 115.5(13) . . ?
O4 Cl1 O5 103.5(11) . . ?
O3 Cl1 O2 111.9(10) . . ?
O4 Cl1 O2 107.1(11) . . ?
O5 Cl1 O2 110.5(10) . . ?
C2B Se1B C17B 99.3(8) . . ?
C2B N1B C4B 102.6(11) . . ?
C2B N1B Cu1 140.7(12) . . ?
C4B N1B Cu1 115.9(10) . . ?
C2B N2B C3B 106.7(11) . . ?
C2B N2B C11B 128.2(15) . . ?
C3B N2B C11B 125.1(12) . . ?
C10B N3B C6B 119.0(17) . . ?
C10B N3B Cu1 120.9(13) . . ?
C6B N3B Cu1 119.0(10) . . ?
N1B C2B N2B 116.9(15) . . ?
N1B C2B Se1B 124.9(11) . . ?
N2B C2B Se1B 118.3(11) . . ?
O1B C3B N2B 122.5(13) . . ?
O1B C3B C4B 129.2(19) . . ?
N2B C3B C4B 108.0(14) . . ?
C5B C4B C3B 125.8(18) . . ?
C5B C4B N1B 128.3(15) . . ?
C3B C4B N1B 105.8(15) . . ?
C4B C5B C6B 131.5(18) . . ?
C4B C5B H5B 114.3 . . ?
C6B C5B H5B 114.3 . . ?
N3B C6B C5B 123.9(17) . . ?
N3B C6B C7B 118.7(14) . . ?
C5B C6B C7B 117.3(15) . . ?
C8B C7B C6B 118.9(17) . . ?
C8B C7B H7B 120.5 . . ?
C6B C7B H7B 120.5 . . ?
C7B C8B C9B 120(2) . . ?
C7B C8B H8B 119.9 . . ?
C9B C8B H8B 119.9 . . ?
C10B C9B C8B 117.3(19) . . ?
C10B C9B H9B 121.3 . . ?
C8B C9B H9B 121.3 . . ?
N3B C10B C9B 126(2) . . ?
N3B C10B H10B 117.2 . . ?
C9B C10B H10B 117.2 . . ?
C12B C11B C16B 121.3(15) . . ?
C12B C11B N2B 120.1(15) . . ?
C16B C11B N2B 118.5(16) . . ?
C11B C12B C13B 116.9(17) . . ?
C11B C12B H12B 121.6 . . ?
C13B C12B H12B 121.6 . . ?
C14B C13B C12B 122(2) . . ?
C14B C13B H13B 118.9 . . ?
C12B C13B H13B 118.9 . . ?
C13B C14B C15B 120.4(17) . . ?
C13B C14B Cl2B 121(2) . . ?
C15B C14B Cl2B 118.7(17) . . ?
C14B C15B C16B 120.5(18) . . ?
C14B C15B H15B 119.7 . . ?
C16B C15B H15B 119.7 . . ?
C15B C16B C11B 118.5(18) . . ?
C15B C16B H16B 120.7 . . ?
C11B C16B H16B 120.7 . . ?
C17A C17B Se1B 114.6(12) . . ?
N5 C18 C19 177(4) . . ?
C18 C19 H19A 109.5 . . ?
C18 C19 H19B 109.5 . . ?
H19A C19 H19B 109.5 . . ?
C18 C19 H19C 109.5 . . ?
H19A C19 H19C 109.5 . . ?
H19B C19 H19C 109.5 . . ?

loop_
_geom_bond_atom_site_label_1
_geom_bond_atom_site_label_2
_geom_bond_distance
_geom_bond_site_symmetry_2
_geom_bond_publ_flag
Cu1 N1A 1.971(15) . ?
Cu1 N1B 1.982(11) . ?
Cu1 N3B 2.116(15) . ?
Cu1 N3A 2.123(15) . ?
Se1A C2A 1.83(2) . ?
Se1A C17A 1.890(16) . ?
Cl2A C14A 1.72(2) . ?
O1A C3A 1.183(15) . ?
N1A C2A 1.37(2) . ?
N1A C4A 1.455(17) . ?
N2A C3A 1.41(2) . ?
N2A C2A 1.418(17) . ?
N2A C11A 1.47(2) . ?
N3A C6A 1.304(18) . ?
N3A C10A 1.34(2) . ?
C3A C4A 1.48(2) . ?
C4A C5A 1.33(2) . ?
C5A C6A 1.48(2) . ?
C5A H5A 0.9300 . ?
C6A C7A 1.39(3) . ?
C7A C8A 1.33(2) . ?
C7A H7A 0.9300 . ?
C8A C9A 1.33(2) . ?
C8A H8A 0.9300 . ?
C9A C10A 1.40(3) . ?
C9A H9A 0.9300 . ?
C10A H10A 0.9300 . ?
C11A C16A 1.37(2) . ?
C11A C12A 1.37(3) . ?
C12A C13A 1.39(3) . ?
C12A H12A 0.9300 . ?
C13A C14A 1.32(3) . ?
C13A H13A 0.9300 . ?
C14A C15A 1.45(3) . ?
C15A C16A 1.43(3) . ?
C15A H15A 0.9300 . ?
C16A H16A 0.9300 . ?
C17A C17B 1.55(3) . ?
Cl1 O3 1.406(12) . ?
Cl1 O4 1.430(16) . ?
Cl1 O5 1.447(15) . ?
Cl1 O2 1.450(14) . ?
Se1B C2B 1.889(17) . ?
Se1B C17B 1.942(16) . ?
Cl2B C14B 1.744(16) . ?
O1B C3B 1.231(18) . ?
N1B C2B 1.316(17) . ?
N1B C4B 1.52(2) . ?
N2B C2B 1.338(17) . ?
N2B C3B 1.40(2) . ?
N2B C11B 1.445(18) . ?
N3B C10B 1.316(17) . ?
N3B C6B 1.38(2) . ?
C3B C4B 1.412(19) . ?
C4B C5B 1.28(2) . ?
C5B C6B 1.44(2) . ?
C5B H5B 0.9300 . ?
C6B C7B 1.45(2) . ?
C7B C8B 1.36(2) . ?
C7B H7B 0.9300 . ?
C8B C9B 1.41(3) . ?
C8B H8B 0.9300 . ?
C9B C10B 1.35(3) . ?
C9B H9B 0.9300 . ?
C10B H10B 0.9300 . ?
C11B C12B 1.37(2) . ?
C11B C16B 1.40(2) . ?
C12B C13B 1.40(2) . ?
C12B H12B 0.9300 . ?
C13B C14B 1.33(3) . ?
C13B H13B 0.9300 . ?
C14B C15B 1.36(3) . ?
C15B C16B 1.37(2) . ?
C15B H15B 0.9300 . ?
C16B H16B 0.9300 . ?
N5 C18 1.16(3) . ?
C18 C19 1.44(4) . ?
C19 H19A 0.9600 . ?
C19 H19B 0.9600 . ?
C19 H19C 0.9600 . ?
